data_7160176
loop_
_publ_author_name
'Liang, Peiyao'
'Chen, Siyi'
'Liu, Xin'
'Teng, Shenghan'
'Wang, Shoulei'

_publ_section_title
;
 Base-promoted cascade vinylogous Michael/Michael addition of alkylidene
 succinimides for the construction of penta-substituted cyclopentanes.
;
_journal_issue 45
_journal_name_full 'Organic &amp; biomolecular chemistry'
_journal_page_first 8832
_journal_page_last 8837
_journal_paper_doi 10.1039/d4ob01455c
_journal_volume 22
_journal_year 2024
_chemical_formula_moiety 'C36 H27 Cl N4 O4, 0.524[CH2Cl2]'
_chemical_formula_sum 'C36.53 H28.05 Cl2.05 N4 O4'
_chemical_formula_weight 659.65
_space_group_crystal_system triclinic
_space_group_IT_number 2
_space_group_name_Hall '-P 1'
_space_group_name_H-M_alt 'P -1'
_atom_sites_solution_hydrogens geom
_atom_sites_solution_primary iterative
_audit_creation_date 2024-08-27
_audit_creation_method
;
Olex2 1.5
(compiled 2024.02.16 svn.r378c4104 for OlexSys, GUI svn.r6928)
;
_audit_update_record
;
2024-09-05 deposited with the CCDC.	2024-10-09 downloaded from the CCDC.
;
_cell_angle_alpha 85.940(2)
_cell_angle_beta 81.147(2)
_cell_angle_gamma 76.613(2)
_cell_formula_units_Z 4
_cell_length_a 11.6545(7)
_cell_length_b 15.2783(9)
_cell_length_c 18.4930(10)
_cell_measurement_reflns_used 9347
_cell_measurement_temperature 296.00
_cell_measurement_theta_max 26.98
_cell_measurement_theta_min 2.51
_cell_volume 3163.1(3)
_computing_cell_refinement 'SAINT V8.38A (Bruker, 2018)'
_computing_data_reduction 'SAINT V8.38A (Bruker, 2018)'
_computing_molecular_graphics 'Olex2 1.5 (Dolomanov et al., 2009)'
_computing_publication_material 'Olex2 1.5 (Dolomanov et al., 2009)'
_computing_structure_refinement 'SHELXL 2018/3 (Sheldrick, 2015)'
_computing_structure_solution 'olex2.solve 1.5 (Bourhis et al., 2015)'
_diffrn_ambient_temperature 296.00
_diffrn_measured_fraction_theta_full 0.998
_diffrn_measured_fraction_theta_max 0.995
_diffrn_measurement_device_type 'Bruker APEX-II CCD'
_diffrn_measurement_method '\f and \w scans'
_diffrn_radiation_type MoK\a
_diffrn_radiation_wavelength 0.71073
_diffrn_reflns_av_R_equivalents 0.0839
_diffrn_reflns_av_unetI/netI 0.0489
_diffrn_reflns_Laue_measured_fraction_full 0.998
_diffrn_reflns_Laue_measured_fraction_max 0.995
_diffrn_reflns_limit_h_max 15
_diffrn_reflns_limit_h_min -15
_diffrn_reflns_limit_k_max 19
_diffrn_reflns_limit_k_min -19
_diffrn_reflns_limit_l_max 22
_diffrn_reflns_limit_l_min -24
_diffrn_reflns_number 87224
_diffrn_reflns_point_group_measured_fraction_full 0.998
_diffrn_reflns_point_group_measured_fraction_max 0.995
_diffrn_reflns_theta_full 25.242
_diffrn_reflns_theta_max 27.522
_diffrn_reflns_theta_min 2.508
_diffrn_source_current 1.4
_diffrn_source_power 0.07
_diffrn_source_voltage 50.0
_diffrn_standards_number 0
_exptl_absorpt_coefficient_mu 0.257
_exptl_absorpt_correction_T_max 0.7456
_exptl_absorpt_correction_T_min 0.6784
_exptl_absorpt_correction_type multi-scan
_exptl_absorpt_process_details
;
SADABS-2016/2 (Bruker,2016/2) was used for absorption correction.
wR2(int) was 0.1057 before and 0.0528 after correction.
The Ratio of minimum to maximum transmission is 0.9099.
The \l/2 correction factor is Not present.
;
_exptl_crystal_colour colourless
_exptl_crystal_colour_primary colourless
_exptl_crystal_density_diffrn 1.385
_exptl_crystal_description block
_exptl_crystal_F_000 1368
_exptl_crystal_size_max 0.54
_exptl_crystal_size_mid 0.53
_exptl_crystal_size_min 0.22
_refine_diff_density_max 0.297
_refine_diff_density_min -0.360
_refine_diff_density_rms 0.041
_refine_ls_extinction_method none
_refine_ls_goodness_of_fit_ref 1.057
_refine_ls_hydrogen_treatment constr
_refine_ls_matrix_type full
_refine_ls_number_parameters 803
_refine_ls_number_reflns 14465
_refine_ls_number_restraints 0
_refine_ls_restrained_S_all 1.057
_refine_ls_R_factor_all 0.0901
_refine_ls_R_factor_gt 0.0494
_refine_ls_shift/su_max 0.000
_refine_ls_shift/su_mean 0.000
_refine_ls_structure_factor_coef Fsqd
_refine_ls_weighting_details 'w=1/[\s^2^(Fo^2^)+(0.0690P)^2^+0.3347P] where P=(Fo^2^+2Fc^2^)/3'
_refine_ls_weighting_scheme calc
_refine_ls_wR_factor_gt 0.1296
_refine_ls_wR_factor_ref 0.1451
_reflns_Friedel_coverage 0.000
_reflns_number_gt 9241
_reflns_number_total 14465
_reflns_threshold_expression 'I > 2\s(I)'
_cod_data_source_file d4ob01455c2.cif
_cod_data_source_block 2023111501_0m_a
_cod_depositor_comments 'Adding full bibliography for 7160176.cif.'
_cod_database_code 7160176
_shelx_shelxl_version_number 2018/3
_shelx_space_group_comment
;
The symmetry employed for this shelxl refinement is uniquely defined
by the following loop, which should always be used as a source of
symmetry information in preference to the above space-group names.
They are only intended as comments.
;
_shelx_estimated_absorpt_t_max 0.946
_shelx_estimated_absorpt_t_min 0.873
_olex2_refinement_description
;
1. Fixed Uiso
 At 1.2 times of:
  All C(H) groups
 At 1.5 times of:
  All C(H,H,H) groups
2.a Ternary CH refined with riding coordinates:
 C46(H46), C53(H53), C14(H14), C54(H54), C21(H21), C11(H11)
2.b Aromatic/amide H refined with riding coordinates:
 C52(H52), C48(H48), C40(H40), C34(H34), C35(H35), C32(H32), C23(H23),
 C50(H50), C51(H51), C49(H49), C25(H25), C37(H37), C39(H39), C24(H24), C62(H62),
  C58(H58), C66(H66), C70(H70), C20(H20), C67(H67), C69(H69), C16(H16),
 C68(H68), C27(H27), C60(H60), C61(H61), C26(H26), C59(H59), C1(H1), C5(H5),
 C4(H4), C3(H3), C2(H2), C19(H19), C17(H17), C18(H18)
2.c Fitted hexagon refined as free rotating group:
 C1(C6,C5,C4,C3,C2)
2.d Idealised Me refined as rotating group:
 C10(H10A,H10B,H10C), C30(H30A,H30B,H30C), C72(H72A,H72B,H72C), C45(H45A,H45B,
 H45C)
;
_smtbx_masks_special_details
;
A solvent mask was calculated and 88 electrons were 
found in a volume of 264\%A^3^ in 1 void per unit cell. 
This is consistent with the presence of 
1.048[CH2Cl2] per formula unit 
which account for 88 electrons 
per unit cell.
;
_smtbx_masks_void_probe_radius 1.2
_smtbx_masks_void_truncation_radius 1.2
_olex2_submission_special_instructions 'No special instructions were received'

loop_
_space_group_symop_operation_xyz
'x, y, z'
'-x, -y, -z'

loop_
_atom_site_label
_atom_site_type_symbol
_atom_site_fract_x
_atom_site_fract_y
_atom_site_fract_z
_atom_site_U_iso_or_equiv
_atom_site_adp_type
_atom_site_occupancy
_atom_site_site_symmetry_order
_atom_site_calc_flag
_atom_site_refinement_flags_posn
_atom_site_refinement_flags_adp
_atom_site_refinement_flags_occupancy
_atom_site_disorder_assembly
_atom_site_disorder_group
Cl1 Cl 0.87068(6) -0.02732(5) 0.58533(4) 0.0924(2) Uani 1 1 d . . . . .
Cl2 Cl -0.31811(7) 0.95645(5) 0.85396(5) 0.1074(3) Uani 1 1 d . . . . .
O8 O 0.13555(12) 0.57792(9) 0.96770(6) 0.0485(3) Uani 1 1 d . . . . .
O1 O 0.37235(12) 0.32740(9) 0.74979(7) 0.0516(3) Uani 1 1 d . . . . .
O4 O 0.29080(12) 0.18754(9) 0.51576(7) 0.0499(3) Uani 1 1 d . . . . .
O5 O 0.11136(13) 0.56250(10) 0.68889(7) 0.0565(4) Uani 1 1 d . . . . .
O2 O 0.00430(13) 0.20392(10) 0.68896(8) 0.0586(4) Uani 1 1 d . . . . .
O3 O 0.13510(13) 0.39875(10) 0.51460(8) 0.0626(4) Uani 1 1 d . . . . .
O6 O 0.14443(12) 0.33421(10) 0.92047(8) 0.0603(4) Uani 1 1 d . . . . .
N6 N 0.30548(13) 0.40084(10) 0.90090(8) 0.0422(3) Uani 1 1 d . . . . .
O7 O 0.42640(13) 0.50078(11) 0.86395(9) 0.0683(4) Uani 1 1 d . . . . .
N4 N 0.04338(13) 0.30540(10) 0.59530(8) 0.0434(3) Uani 1 1 d . . . . .
N3 N 0.41232(14) 0.28327(10) 0.46773(8) 0.0471(4) Uani 1 1 d . . . . .
N2 N 0.45488(15) 0.35376(11) 0.49177(8) 0.0494(4) Uani 1 1 d . . . . .
N7 N 0.18248(14) 0.71198(10) 0.92082(8) 0.0462(4) Uani 1 1 d . . . . .
N1 N 0.54999(14) 0.22777(11) 0.71656(8) 0.0474(4) Uani 1 1 d . . . . .
N5 N -0.03934(15) 0.68743(11) 0.71506(8) 0.0499(4) Uani 1 1 d . . . . .
N8 N 0.22112(15) 0.74778(11) 0.85110(9) 0.0518(4) Uani 1 1 d . . . . .
C47 C -0.07939(15) 0.49128(11) 0.82516(9) 0.0404(4) Uani 1 1 d . . . . .
C64 C 0.16058(15) 0.62841(12) 0.91683(9) 0.0410(4) Uani 1 1 d . . . . .
C46 C 0.02571(15) 0.51792(11) 0.84888(9) 0.0380(4) Uani 1 1 d . . . . .
H46 H 0.010239 0.521566 0.902319 0.046 Uiso 1 1 calc R U . . .
C36 C 0.50458(16) 0.15142(11) 0.62644(9) 0.0400(4) Uani 1 1 d . . . . .
C53 C 0.15096(15) 0.45631(12) 0.82936(9) 0.0392(4) Uani 1 1 d . . . . .
H53 H 0.153110 0.424175 0.784974 0.047 Uiso 1 1 calc R U . . .
C63 C 0.17176(15) 0.61203(12) 0.83518(9) 0.0394(4) Uani 1 1 d . . . . .
C13 C 0.06575(16) 0.25300(12) 0.65911(9) 0.0435(4) Uani 1 1 d . . . . .
C41 C -0.05201(16) 0.69278(12) 0.83965(9) 0.0411(4) Uani 1 1 d . . . . .
C7 C 0.34454(16) 0.24537(12) 0.52171(9) 0.0413(4) Uani 1 1 d . . . . .
C14 C 0.17628(15) 0.27046(11) 0.68269(9) 0.0392(4) Uani 1 1 d . . . . .
H14 H 0.156244 0.297595 0.730770 0.047 Uiso 1 1 calc R U . . .
C54 C 0.24160(15) 0.51603(12) 0.81520(9) 0.0411(4) Uani 1 1 d . . . . .
H54 H 0.275818 0.515318 0.763347 0.049 Uiso 1 1 calc R U . . .
C9 C 0.42255(16) 0.35888(12) 0.56120(10) 0.0440(4) Uani 1 1 d . . . . .
C31 C 0.59420(17) 0.15962(12) 0.66594(10) 0.0445(4) Uani 1 1 d . . . . .
C29 C 0.43359(16) 0.26672(12) 0.71234(9) 0.0417(4) Uani 1 1 d . . . . .
C56 C 0.19399(16) 0.38950(12) 0.88906(10) 0.0425(4) Uani 1 1 d . . . . .
C43 C 0.04453(15) 0.61158(12) 0.81695(9) 0.0388(4) Uani 1 1 d . . . . .
C28 C 0.39300(15) 0.22122(11) 0.65232(9) 0.0391(4) Uani 1 1 d . . . . .
C57 C 0.38165(16) 0.34049(13) 0.94566(10) 0.0465(4) Uani 1 1 d . . . . .
C55 C 0.33716(16) 0.47454(13) 0.86156(10) 0.0460(4) Uani 1 1 d . . . . .
C12 C 0.13057(17) 0.35332(12) 0.57068(10) 0.0458(4) Uani 1 1 d . . . . .
C21 C 0.27885(15) 0.18585(11) 0.68501(9) 0.0387(4) Uani 1 1 d . . . . .
H21 H 0.268057 0.143430 0.650651 0.046 Uiso 1 1 calc R U . . .
C52 C -0.07550(18) 0.45220(14) 0.75881(11) 0.0542(5) Uani 1 1 d . . . . .
H52 H -0.003730 0.438440 0.727549 0.065 Uiso 1 1 calc R U . . .
C22 C 0.28332(16) 0.13701(12) 0.75995(9) 0.0417(4) Uani 1 1 d . . . . .
C48 C -0.18757(17) 0.50995(14) 0.87012(10) 0.0493(4) Uani 1 1 d . . . . .
H48 H -0.192970 0.536046 0.914806 0.059 Uiso 1 1 calc R U . . .
C44 C 0.04641(17) 0.61533(13) 0.73239(9) 0.0440(4) Uani 1 1 d . . . . .
C8 C 0.34699(16) 0.29269(12) 0.59182(9) 0.0401(4) Uani 1 1 d . . . . .
C11 C 0.21798(16) 0.33719(12) 0.62554(9) 0.0412(4) Uani 1 1 d . . . . .
H11 H 0.216484 0.393576 0.648225 0.049 Uiso 1 1 calc R U . . .
C42 C -0.09589(16) 0.73596(13) 0.77733(10) 0.0457(4) Uani 1 1 d . . . . .
C65 C 0.16248(17) 0.76543(13) 0.98330(10) 0.0472(4) Uani 1 1 d . . . . .
C40 C -0.09731(18) 0.72863(14) 0.90728(11) 0.0518(5) Uani 1 1 d . . . . .
H40 H -0.071715 0.699040 0.949594 0.062 Uiso 1 1 calc R U . . .
C34 C 0.64241(19) 0.02972(13) 0.56369(11) 0.0556(5) Uani 1 1 d . . . . .
H34 H 0.660025 -0.014615 0.529176 0.067 Uiso 1 1 calc R U . . .
C35 C 0.52883(18) 0.08483(13) 0.57574(10) 0.0496(5) Uani 1 1 d . . . . .
H35 H 0.469638 0.077025 0.549953 0.060 Uiso 1 1 calc R U . . .
C32 C 0.70755(18) 0.10536(14) 0.65549(11) 0.0551(5) Uani 1 1 d . . . . .
H32 H 0.766465 0.111603 0.682151 0.066 Uiso 1 1 calc R U . . .
C23 C 0.19400(19) 0.15966(14) 0.81833(10) 0.0528(5) Uani 1 1 d . . . . .
H23 H 0.129854 0.207539 0.812658 0.063 Uiso 1 1 calc R U . . .
C15 C -0.05292(17) 0.30306(14) 0.55601(10) 0.0496(5) Uani 1 1 d . . . . .
C33 C 0.72842(18) 0.04094(14) 0.60285(12) 0.0564(5) Uani 1 1 d . . . . .
C71 C 0.21937(17) 0.69179(13) 0.80290(10) 0.0464(4) Uani 1 1 d . . . . .
C50 C -0.28271(19) 0.45262(15) 0.78408(13) 0.0629(6) Uani 1 1 d . . . . .
H50 H -0.350538 0.439991 0.770419 0.075 Uiso 1 1 calc R U . . .
C51 C -0.17619(19) 0.43351(16) 0.73858(13) 0.0636(6) Uani 1 1 d . . . . .
H51 H -0.171776 0.407814 0.693845 0.076 Uiso 1 1 calc R U . . .
C49 C -0.28824(18) 0.49045(16) 0.84977(12) 0.0597(5) Uani 1 1 d . . . . .
H49 H -0.360122 0.503177 0.881011 0.072 Uiso 1 1 calc R U . . .
C25 C 0.2903(2) 0.04184(17) 0.89483(12) 0.0673(6) Uani 1 1 d . . . . .
H25 H 0.292929 0.010076 0.939567 0.081 Uiso 1 1 calc R U . . .
C37 C -0.17959(19) 0.81595(14) 0.78008(13) 0.0594(5) Uani 1 1 d . . . . .
H37 H -0.208305 0.844325 0.738200 0.071 Uiso 1 1 calc R U . . .
C39 C -0.18167(19) 0.80951(15) 0.91127(13) 0.0629(6) Uani 1 1 d . . . . .
H39 H -0.212939 0.834865 0.956351 0.075 Uiso 1 1 calc R U . . .
C24 C 0.1978(2) 0.11262(16) 0.88521(11) 0.0628(6) Uani 1 1 d . . . . .
H24 H 0.136819 0.129522 0.923734 0.075 Uiso 1 1 calc R U . . .
C38 C -0.21865(19) 0.85183(14) 0.84801(14) 0.0630(6) Uani 1 1 d . . . . .
C62 C 0.43548(19) 0.37461(17) 0.99552(11) 0.0617(6) Uani 1 1 d . . . . .
H62 H 0.420999 0.436385 1.001182 0.074 Uiso 1 1 calc R U . . .
C58 C 0.4031(2) 0.24903(15) 0.93693(12) 0.0606(5) Uani 1 1 d . . . . .
H58 H 0.367282 0.226329 0.903085 0.073 Uiso 1 1 calc R U . . .
C10 C 0.4540(2) 0.42895(15) 0.60195(12) 0.0617(6) Uani 1 1 d . . . . .
H10A H 0.513828 0.400760 0.631807 0.093 Uiso 1 1 calc R U . . .
H10B H 0.384325 0.459844 0.632533 0.093 Uiso 1 1 calc R U . . .
H10C H 0.484213 0.471275 0.567713 0.093 Uiso 1 1 calc R U . . .
C66 C 0.1601(2) 0.72596(15) 1.05300(11) 0.0602(5) Uani 1 1 d . . . . .
H66 H 0.171717 0.663761 1.059453 0.072 Uiso 1 1 calc R U . . .
C70 C 0.1442(2) 0.85820(14) 0.97349(12) 0.0608(5) Uani 1 1 d . . . . .
H70 H 0.144164 0.885177 0.926804 0.073 Uiso 1 1 calc R U . . .
C20 C -0.0695(2) 0.22191(18) 0.53785(12) 0.0674(6) Uani 1 1 d . . . . .
H20 H -0.018897 0.168427 0.550707 0.081 Uiso 1 1 calc R U . . .
C30 C 0.6184(2) 0.24818(18) 0.77012(13) 0.0722(7) Uani 1 1 d . . . . .
H30A H 0.642058 0.195528 0.800590 0.108 Uiso 1 1 calc R U . . .
H30B H 0.570332 0.295902 0.799896 0.108 Uiso 1 1 calc R U . . .
H30C H 0.688025 0.266586 0.745205 0.108 Uiso 1 1 calc R U . . .
C67 C 0.1403(2) 0.77934(17) 1.11320(12) 0.0696(6) Uani 1 1 d . . . . .
H67 H 0.137642 0.752824 1.160093 0.084 Uiso 1 1 calc R U . . .
C69 C 0.1259(2) 0.91018(17) 1.03479(14) 0.0748(7) Uani 1 1 d . . . . .
H69 H 0.114301 0.972406 1.028761 0.090 Uiso 1 1 calc R U . . .
C16 C -0.1253(2) 0.38264(18) 0.53588(12) 0.0701(7) Uani 1 1 d . . . . .
H16 H -0.112621 0.437516 0.547609 0.084 Uiso 1 1 calc R U . . .
C68 C 0.1245(2) 0.87117(18) 1.10407(14) 0.0737(7) Uani 1 1 d . . . . .
H68 H 0.113027 0.906683 1.144525 0.088 Uiso 1 1 calc R U . . .
C27 C 0.3756(2) 0.06500(16) 0.77137(14) 0.0739(7) Uani 1 1 d . . . . .
H27 H 0.437223 0.047402 0.733316 0.089 Uiso 1 1 calc R U . . .
C72 C 0.2608(2) 0.70911(17) 0.72390(11) 0.0671(6) Uani 1 1 d . . . . .
H72A H 0.315553 0.656254 0.704372 0.101 Uiso 1 1 calc R U . . .
H72B H 0.299923 0.758477 0.718931 0.101 Uiso 1 1 calc R U . . .
H72C H 0.193603 0.723762 0.697561 0.101 Uiso 1 1 calc R U . . .
C60 C 0.5322(2) 0.2248(2) 1.02909(14) 0.0797(8) Uani 1 1 d . . . . .
H60 H 0.582540 0.185625 1.057449 0.096 Uiso 1 1 calc R U . . .
C61 C 0.5112(2) 0.3157(2) 1.03693(13) 0.0786(7) Uani 1 1 d . . . . .
H61 H 0.548135 0.338106 1.070363 0.094 Uiso 1 1 calc R U . . .
C45 C -0.0702(2) 0.70821(19) 0.64172(11) 0.0786(7) Uani 1 1 d . . . . .
H45A H -0.049707 0.763903 0.623640 0.118 Uiso 1 1 calc R U . . .
H45B H -0.154169 0.713706 0.642939 0.118 Uiso 1 1 calc R U . . .
H45C H -0.026993 0.660788 0.610056 0.118 Uiso 1 1 calc R U . . .
C26 C 0.3786(2) 0.01852(18) 0.83796(15) 0.0829(8) Uani 1 1 d . . . . .
H26 H 0.442180 -0.029657 0.844025 0.099 Uiso 1 1 calc R U . . .
C59 C 0.4787(2) 0.19135(17) 0.97912(14) 0.0755(7) Uani 1 1 d . . . . .
H59 H 0.493382 0.129521 0.973678 0.091 Uiso 1 1 calc R U . . .
C1 C 0.41231(19) 0.34168(8) 0.34222(8) 0.0889(9) Uani 1 1 d G . . . .
H1 H 0.396107 0.400063 0.358543 0.107 Uiso 1 1 calc R U . . .
C6 C 0.42612(15) 0.26891(9) 0.39214(5) 0.0491(4) Uani 1 1 d G . . . .
C5 C 0.45034(18) 0.18166(8) 0.36775(7) 0.0806(8) Uani 1 1 d G . . . .
H5 H 0.459574 0.132966 0.401150 0.097 Uiso 1 1 calc R U . . .
C4 C 0.4608(2) 0.16718(10) 0.29342(8) 0.0976(10) Uani 1 1 d G . . . .
H4 H 0.476955 0.108799 0.277100 0.117 Uiso 1 1 calc R U . . .
C3 C 0.4469(2) 0.23995(13) 0.24350(5) 0.0902(9) Uani 1 1 d G . . . .
H3 H 0.453911 0.230262 0.193770 0.108 Uiso 1 1 calc R U . . .
C2 C 0.4227(2) 0.32720(11) 0.26789(7) 0.1117(12) Uani 1 1 d G . . . .
H2 H 0.413487 0.375895 0.234490 0.134 Uiso 1 1 calc R U . . .
C19 C -0.1625(3) 0.2208(3) 0.50019(14) 0.0961(10) Uani 1 1 d . . . . .
H19 H -0.175519 0.166158 0.488085 0.115 Uiso 1 1 calc R U . . .
C17 C -0.2168(3) 0.3796(3) 0.49812(16) 0.1016(11) Uani 1 1 d . . . . .
H17 H -0.266502 0.433051 0.484353 0.122 Uiso 1 1 calc R U . . .
C18 C -0.2360(3) 0.3000(4) 0.48052(16) 0.1144(14) Uani 1 1 d . . . . .
H18 H -0.298794 0.299148 0.455212 0.137 Uiso 1 1 calc R U . . .

loop_
_atom_site_aniso_label
_atom_site_aniso_U_11
_atom_site_aniso_U_22
_atom_site_aniso_U_33
_atom_site_aniso_U_23
_atom_site_aniso_U_13
_atom_site_aniso_U_12
Cl1 0.0584(4) 0.0845(5) 0.1166(5) -0.0203(4) -0.0075(4) 0.0214(3)
Cl2 0.0833(5) 0.0685(4) 0.1540(7) -0.0256(4) -0.0251(5) 0.0279(4)
O8 0.0608(8) 0.0465(7) 0.0401(6) 0.0020(6) -0.0069(6) -0.0171(6)
O1 0.0557(8) 0.0484(8) 0.0500(7) -0.0164(6) -0.0031(6) -0.0087(6)
O4 0.0585(8) 0.0477(7) 0.0480(7) -0.0065(6) -0.0059(6) -0.0206(7)
O5 0.0599(9) 0.0662(9) 0.0386(6) -0.0097(6) 0.0001(6) -0.0071(7)
O2 0.0544(8) 0.0680(9) 0.0585(8) 0.0153(7) -0.0123(7) -0.0265(7)
O3 0.0637(9) 0.0625(9) 0.0584(8) 0.0212(7) -0.0097(7) -0.0143(7)
O6 0.0488(8) 0.0563(9) 0.0763(9) 0.0148(7) -0.0090(7) -0.0175(7)
N6 0.0361(8) 0.0449(8) 0.0445(8) -0.0056(7) -0.0061(6) -0.0053(7)
O7 0.0415(8) 0.0714(10) 0.0980(11) 0.0081(9) -0.0184(8) -0.0227(7)
N4 0.0413(8) 0.0451(8) 0.0423(7) 0.0023(7) -0.0071(6) -0.0072(7)
N3 0.0536(9) 0.0478(9) 0.0404(8) -0.0029(7) -0.0002(7) -0.0159(7)
N2 0.0526(10) 0.0488(9) 0.0496(9) 0.0006(7) -0.0034(7) -0.0199(8)
N7 0.0546(10) 0.0437(9) 0.0431(8) -0.0024(7) -0.0044(7) -0.0179(7)
N1 0.0454(9) 0.0503(9) 0.0490(8) -0.0101(7) -0.0100(7) -0.0111(7)
N5 0.0518(9) 0.0568(10) 0.0391(8) 0.0025(7) -0.0094(7) -0.0072(8)
N8 0.0559(10) 0.0507(9) 0.0523(9) 0.0035(8) -0.0033(8) -0.0234(8)
C47 0.0368(9) 0.0368(9) 0.0462(9) -0.0004(7) -0.0065(7) -0.0056(7)
C64 0.0383(9) 0.0411(10) 0.0436(9) -0.0021(8) -0.0070(7) -0.0078(8)
C46 0.0351(9) 0.0390(9) 0.0384(8) -0.0025(7) -0.0027(7) -0.0064(7)
C36 0.0402(9) 0.0365(9) 0.0419(9) -0.0022(7) -0.0012(7) -0.0089(7)
C53 0.0360(9) 0.0412(9) 0.0398(8) -0.0063(7) -0.0042(7) -0.0070(7)
C63 0.0387(9) 0.0406(9) 0.0379(8) -0.0015(7) -0.0013(7) -0.0097(7)
C13 0.0428(10) 0.0445(10) 0.0410(9) 0.0008(8) -0.0039(8) -0.0078(8)
C41 0.0374(9) 0.0417(10) 0.0426(9) -0.0039(8) -0.0026(7) -0.0074(8)
C7 0.0424(10) 0.0399(10) 0.0403(9) -0.0024(7) -0.0036(7) -0.0078(8)
C14 0.0409(9) 0.0373(9) 0.0380(8) -0.0029(7) -0.0030(7) -0.0077(7)
C54 0.0357(9) 0.0446(10) 0.0413(9) -0.0036(8) -0.0011(7) -0.0078(8)
C9 0.0450(10) 0.0398(10) 0.0479(10) 0.0000(8) -0.0046(8) -0.0126(8)
C31 0.0449(10) 0.0427(10) 0.0461(9) -0.0012(8) -0.0041(8) -0.0119(8)
C29 0.0467(10) 0.0392(9) 0.0397(8) -0.0032(8) -0.0018(8) -0.0130(8)
C56 0.0367(9) 0.0426(10) 0.0468(9) -0.0052(8) -0.0032(8) -0.0070(8)
C43 0.0381(9) 0.0419(9) 0.0359(8) -0.0031(7) -0.0027(7) -0.0092(7)
C28 0.0406(9) 0.0369(9) 0.0394(8) -0.0051(7) -0.0031(7) -0.0085(7)
C57 0.0359(9) 0.0560(12) 0.0428(9) -0.0008(8) -0.0042(7) -0.0022(8)
C55 0.0353(10) 0.0483(11) 0.0527(10) -0.0076(9) -0.0009(8) -0.0080(8)
C12 0.0451(10) 0.0392(10) 0.0481(10) 0.0022(8) -0.0024(8) -0.0035(8)
C21 0.0407(9) 0.0370(9) 0.0389(8) -0.0033(7) -0.0038(7) -0.0101(7)
C52 0.0415(11) 0.0599(12) 0.0610(12) -0.0213(10) -0.0035(9) -0.0077(9)
C22 0.0421(10) 0.0391(9) 0.0455(9) 0.0017(8) -0.0065(8) -0.0130(8)
C48 0.0413(10) 0.0590(12) 0.0473(10) -0.0012(9) -0.0031(8) -0.0130(9)
C44 0.0445(10) 0.0496(11) 0.0384(9) -0.0020(8) -0.0036(8) -0.0127(9)
C8 0.0437(10) 0.0371(9) 0.0406(8) -0.0028(7) -0.0037(7) -0.0124(8)
C11 0.0436(10) 0.0338(9) 0.0450(9) -0.0035(7) -0.0035(8) -0.0078(7)
C42 0.0417(10) 0.0453(10) 0.0500(10) -0.0007(8) -0.0055(8) -0.0110(8)
C65 0.0455(11) 0.0464(11) 0.0517(10) -0.0077(8) -0.0065(8) -0.0129(8)
C40 0.0476(11) 0.0548(12) 0.0498(10) -0.0090(9) -0.0034(9) -0.0053(9)
C34 0.0595(13) 0.0442(11) 0.0581(11) -0.0112(9) -0.0002(10) -0.0041(9)
C35 0.0519(11) 0.0456(11) 0.0503(10) -0.0101(9) -0.0062(9) -0.0072(9)
C32 0.0439(11) 0.0564(12) 0.0627(12) -0.0022(10) -0.0102(9) -0.0046(9)
C23 0.0580(12) 0.0519(12) 0.0460(10) 0.0026(9) -0.0063(9) -0.0092(10)
C15 0.0397(10) 0.0653(13) 0.0422(9) 0.0050(9) -0.0061(8) -0.0106(9)
C33 0.0473(12) 0.0471(11) 0.0654(12) -0.0011(10) 0.0009(10) 0.0019(9)
C71 0.0450(10) 0.0478(11) 0.0471(10) 0.0015(8) -0.0020(8) -0.0158(9)
C50 0.0436(12) 0.0626(13) 0.0873(16) -0.0120(12) -0.0177(11) -0.0135(10)
C51 0.0518(13) 0.0690(14) 0.0736(14) -0.0281(11) -0.0128(11) -0.0106(11)
C49 0.0377(11) 0.0745(15) 0.0668(13) -0.0046(11) -0.0040(9) -0.0139(10)
C25 0.0725(15) 0.0754(16) 0.0585(12) 0.0238(11) -0.0174(12) -0.0283(13)
C37 0.0502(12) 0.0537(12) 0.0717(13) 0.0067(11) -0.0167(10) -0.0037(10)
C39 0.0504(12) 0.0633(14) 0.0704(14) -0.0240(11) -0.0013(10) -0.0017(10)
C24 0.0767(15) 0.0664(14) 0.0443(10) 0.0020(10) -0.0027(10) -0.0190(12)
C38 0.0477(12) 0.0484(12) 0.0887(16) -0.0116(11) -0.0112(11) 0.0013(10)
C62 0.0559(13) 0.0727(15) 0.0558(11) -0.0096(11) -0.0155(10) -0.0062(11)
C58 0.0603(13) 0.0529(13) 0.0655(12) 0.0009(10) -0.0126(10) -0.0054(10)
C10 0.0796(16) 0.0556(12) 0.0596(12) 0.0020(10) -0.0093(11) -0.0365(12)
C66 0.0791(15) 0.0512(12) 0.0546(11) -0.0050(9) -0.0172(11) -0.0169(11)
C70 0.0696(14) 0.0490(12) 0.0636(12) -0.0054(10) -0.0015(11) -0.0170(11)
C20 0.0703(15) 0.0821(17) 0.0581(12) 0.0046(12) -0.0145(11) -0.0324(13)
C30 0.0668(15) 0.0831(17) 0.0753(15) -0.0236(13) -0.0241(12) -0.0192(13)
C67 0.0862(17) 0.0723(16) 0.0543(12) -0.0103(11) -0.0162(12) -0.0195(13)
C69 0.0864(18) 0.0528(13) 0.0851(17) -0.0193(13) 0.0024(14) -0.0198(12)
C16 0.0559(13) 0.0858(17) 0.0568(12) 0.0092(12) -0.0074(10) 0.0039(12)
C68 0.0773(17) 0.0769(17) 0.0706(15) -0.0299(13) -0.0044(13) -0.0208(13)
C27 0.0615(14) 0.0640(14) 0.0767(15) 0.0252(12) 0.0108(12) 0.0033(11)
C72 0.0777(16) 0.0733(15) 0.0540(12) 0.0042(11) 0.0064(11) -0.0364(13)
C60 0.0530(14) 0.099(2) 0.0785(16) 0.0251(15) -0.0193(12) -0.0015(13)
C61 0.0645(15) 0.105(2) 0.0687(14) 0.0038(14) -0.0309(12) -0.0130(15)
C45 0.0812(17) 0.101(2) 0.0470(11) 0.0050(12) -0.0208(11) -0.0010(15)
C26 0.0614(15) 0.0782(17) 0.0939(18) 0.0397(15) -0.0058(14) -0.0012(13)
C59 0.0645(15) 0.0628(15) 0.0899(17) 0.0124(13) -0.0127(13) 0.0011(12)
C1 0.132(3) 0.0646(16) 0.0542(13) 0.0051(12) -0.0109(14) 0.0057(16)
C6 0.0495(11) 0.0545(12) 0.0406(9) -0.0001(8) -0.0028(8) -0.0092(9)
C5 0.132(2) 0.0573(14) 0.0476(11) -0.0044(10) -0.0003(13) -0.0181(15)
C4 0.155(3) 0.0808(19) 0.0560(14) -0.0195(14) 0.0054(16) -0.0323(19)
C3 0.107(2) 0.119(2) 0.0463(12) -0.0036(15) -0.0099(13) -0.0284(19)
C2 0.169(3) 0.098(2) 0.0521(14) 0.0154(15) -0.0240(17) 0.004(2)
C19 0.098(2) 0.153(3) 0.0634(15) 0.0118(17) -0.0249(15) -0.077(2)
C17 0.0540(16) 0.165(3) 0.0732(17) 0.026(2) -0.0211(13) -0.0001(19)
C18 0.0608(18) 0.233(5) 0.0615(16) 0.032(2) -0.0224(13) -0.060(3)

loop_
_atom_type_symbol
_atom_type_description
_atom_type_scat_dispersion_real
_atom_type_scat_dispersion_imag
_atom_type_scat_source
C C 0.0033 0.0016 'International Tables Vol C Tables 4.2.6.8 and 6.1.1.4'
H H 0.0000 0.0000 'International Tables Vol C Tables 4.2.6.8 and 6.1.1.4'
Cl Cl 0.1484 0.1585 'International Tables Vol C Tables 4.2.6.8 and 6.1.1.4'
N N 0.0061 0.0033 'International Tables Vol C Tables 4.2.6.8 and 6.1.1.4'
O O 0.0106 0.0060 'International Tables Vol C Tables 4.2.6.8 and 6.1.1.4'

loop_
_geom_angle_atom_site_label_1
_geom_angle_atom_site_label_2
_geom_angle_atom_site_label_3
_geom_angle
_geom_angle_site_symmetry_1
_geom_angle_site_symmetry_3
_geom_angle_publ_flag
C56 N6 C57 123.97(16) . . ?
C55 N6 C56 112.51(14) . . ?
C55 N6 C57 123.45(15) . . ?
C13 N4 C15 123.47(16) . . ?
C12 N4 C13 112.63(15) . . ?
C12 N4 C15 123.65(15) . . ?
C7 N3 N2 113.24(14) . . ?
C7 N3 C6 126.59(15) . . ?
C6 N3 N2 119.31(14) . . ?
C9 N2 N3 107.90(15) . . ?
N8 N7 C65 119.71(15) . . ?
C64 N7 N8 112.00(14) . . ?
C64 N7 C65 128.10(16) . . ?
C31 N1 C30 123.50(17) . . ?
C29 N1 C31 111.25(15) . . ?
C29 N1 C30 125.08(17) . . ?
C44 N5 C42 111.32(14) . . ?
C44 N5 C45 123.55(17) . . ?
C42 N5 C45 125.09(17) . . ?
C71 N8 N7 108.17(15) . . ?
C52 C47 C46 123.91(16) . . ?
C48 C47 C46 118.57(16) . . ?
C48 C47 C52 117.46(17) . . ?
O8 C64 N7 127.22(16) . . ?
O8 C64 C63 126.97(16) . . ?
N7 C64 C63 105.80(15) . . ?
C47 C46 H46 107.2 . . ?
C47 C46 C53 118.29(14) . . ?
C47 C46 C43 113.79(13) . . ?
C53 C46 H46 107.2 . . ?
C53 C46 C43 102.43(13) . . ?
C43 C46 H46 107.2 . . ?
C31 C36 C28 108.32(15) . . ?
C35 C36 C31 118.95(17) . . ?
C35 C36 C28 132.70(16) . . ?
C46 C53 H53 109.5 . . ?
C54 C53 C46 108.00(14) . . ?
C54 C53 H53 109.5 . . ?
C56 C53 C46 115.63(14) . . ?
C56 C53 H53 109.5 . . ?
C56 C53 C54 104.63(14) . . ?
C64 C63 C54 112.59(14) . . ?
C64 C63 C43 108.12(13) . . ?
C54 C63 C43 101.72(13) . . ?
C71 C63 C64 100.36(14) . . ?
C71 C63 C54 119.74(15) . . ?
C71 C63 C43 114.26(14) . . ?
O2 C13 N4 124.30(17) . . ?
O2 C13 C14 127.40(16) . . ?
N4 C13 C14 108.30(15) . . ?
C42 C41 C43 108.82(15) . . ?
C40 C41 C43 131.67(16) . . ?
C40 C41 C42 119.50(17) . . ?
O4 C7 N3 127.38(16) . . ?
O4 C7 C8 126.97(16) . . ?
N3 C7 C8 105.63(15) . . ?
C13 C14 H14 109.7 . . ?
C13 C14 C21 114.10(14) . . ?
C13 C14 C11 105.34(13) . . ?
C21 C14 H14 109.7 . . ?
C11 C14 H14 109.7 . . ?
C11 C14 C21 108.26(14) . . ?
C53 C54 C63 106.17(14) . . ?
C53 C54 H54 109.9 . . ?
C63 C54 H54 109.9 . . ?
C55 C54 C53 105.49(14) . . ?
C55 C54 C63 115.30(15) . . ?
C55 C54 H54 109.9 . . ?
N2 C9 C8 112.87(16) . . ?
N2 C9 C10 119.94(17) . . ?
C10 C9 C8 127.08(16) . . ?
C36 C31 N1 109.94(16) . . ?
C32 C31 N1 127.20(17) . . ?
C32 C31 C36 122.85(18) . . ?
O1 C29 N1 125.61(17) . . ?
O1 C29 C28 125.93(17) . . ?
N1 C29 C28 108.46(15) . . ?
O6 C56 N6 124.69(17) . . ?
O6 C56 C53 126.99(17) . . ?
N6 C56 C53 108.29(15) . . ?
C46 C43 C63 102.69(13) . . ?
C41 C43 C46 117.36(14) . . ?
C41 C43 C63 115.74(14) . . ?
C41 C43 C44 101.87(14) . . ?
C44 C43 C46 109.35(14) . . ?
C44 C43 C63 109.81(14) . . ?
C36 C28 C29 102.02(14) . . ?
C36 C28 C21 117.15(14) . . ?
C36 C28 C8 114.87(14) . . ?
C29 C28 C21 109.44(13) . . ?
C29 C28 C8 110.48(14) . . ?
C21 C28 C8 102.96(13) . . ?
C62 C57 N6 119.86(18) . . ?
C58 C57 N6 119.51(17) . . ?
C58 C57 C62 120.60(19) . . ?
N6 C55 C54 108.55(15) . . ?
O7 C55 N6 125.73(17) . . ?
O7 C55 C54 125.72(18) . . ?
O3 C12 N4 125.08(18) . . ?
O3 C12 C11 126.78(18) . . ?
N4 C12 C11 108.13(15) . . ?
C14 C21 C28 103.61(13) . . ?
C14 C21 H21 107.5 . . ?
C28 C21 H21 107.5 . . ?
C22 C21 C14 114.75(14) . . ?
C22 C21 C28 115.43(14) . . ?
C22 C21 H21 107.5 . . ?
C47 C52 H52 119.4 . . ?
C51 C52 C47 121.19(19) . . ?
C51 C52 H52 119.4 . . ?
C23 C22 C21 122.37(16) . . ?
C27 C22 C21 120.90(17) . . ?
C27 C22 C23 116.68(17) . . ?
C47 C48 H48 119.4 . . ?
C47 C48 C49 121.11(18) . . ?
C49 C48 H48 119.4 . . ?
O5 C44 N5 125.50(16) . . ?
O5 C44 C43 126.62(16) . . ?
N5 C44 C43 107.87(15) . . ?
C7 C8 C28 110.05(14) . . ?
C7 C8 C11 109.79(14) . . ?
C9 C8 C7 100.23(14) . . ?
C9 C8 C28 118.42(15) . . ?
C9 C8 C11 114.35(14) . . ?
C11 C8 C28 103.94(13) . . ?
C14 C11 C8 106.99(13) . . ?
C14 C11 H11 110.4 . . ?
C12 C11 C14 105.46(14) . . ?
C12 C11 C8 113.02(14) . . ?
C12 C11 H11 110.4 . . ?
C8 C11 H11 110.4 . . ?
C41 C42 N5 110.02(16) . . ?
C37 C42 N5 127.62(17) . . ?
C37 C42 C41 122.33(18) . . ?
C66 C65 N7 120.75(17) . . ?
C66 C65 C70 120.26(18) . . ?
C70 C65 N7 118.99(17) . . ?
C41 C40 H40 120.5 . . ?
C41 C40 C39 119.03(19) . . ?
C39 C40 H40 120.5 . . ?
C35 C34 H34 120.1 . . ?
C33 C34 H34 120.1 . . ?
C33 C34 C35 119.77(19) . . ?
C36 C35 C34 119.41(18) . . ?
C36 C35 H35 120.3 . . ?
C34 C35 H35 120.3 . . ?
C31 C32 H32 122.0 . . ?
C31 C32 C33 116.09(19) . . ?
C33 C32 H32 122.0 . . ?
C22 C23 H23 119.3 . . ?
C22 C23 C24 121.49(19) . . ?
C24 C23 H23 119.3 . . ?
C20 C15 N4 119.66(18) . . ?
C20 C15 C16 121.1(2) . . ?
C16 C15 N4 119.2(2) . . ?
C34 C33 Cl1 118.84(16) . . ?
C34 C33 C32 122.91(18) . . ?
C32 C33 Cl1 118.25(17) . . ?
N8 C71 C63 112.95(15) . . ?
N8 C71 C72 120.75(18) . . ?
C72 C71 C63 126.30(17) . . ?
C51 C50 H50 120.3 . . ?
C49 C50 H50 120.3 . . ?
C49 C50 C51 119.3(2) . . ?
C52 C51 H51 119.8 . . ?
C50 C51 C52 120.4(2) . . ?
C50 C51 H51 119.8 . . ?
C48 C49 H49 119.7 . . ?
C50 C49 C48 120.5(2) . . ?
C50 C49 H49 119.7 . . ?
C24 C25 H25 120.6 . . ?
C26 C25 H25 120.6 . . ?
C26 C25 C24 118.8(2) . . ?
C42 C37 H37 121.7 . . ?
C42 C37 C38 116.51(19) . . ?
C38 C37 H37 121.7 . . ?
C40 C39 H39 120.3 . . ?
C38 C39 C40 119.5(2) . . ?
C38 C39 H39 120.3 . . ?
C23 C24 H24 119.8 . . ?
C25 C24 C23 120.5(2) . . ?
C25 C24 H24 119.8 . . ?
C37 C38 Cl2 118.43(18) . . ?
C39 C38 Cl2 118.54(18) . . ?
C39 C38 C37 123.02(19) . . ?
C57 C62 H62 120.4 . . ?
C57 C62 C61 119.2(2) . . ?
C61 C62 H62 120.4 . . ?
C57 C58 H58 120.4 . . ?
C57 C58 C59 119.2(2) . . ?
C59 C58 H58 120.4 . . ?
C9 C10 H10A 109.5 . . ?
C9 C10 H10B 109.5 . . ?
C9 C10 H10C 109.5 . . ?
H10A C10 H10B 109.5 . . ?
H10A C10 H10C 109.5 . . ?
H10B C10 H10C 109.5 . . ?
C65 C66 H66 120.1 . . ?
C65 C66 C67 119.8(2) . . ?
C67 C66 H66 120.1 . . ?
C65 C70 H70 120.6 . . ?
C65 C70 C69 118.8(2) . . ?
C69 C70 H70 120.6 . . ?
C15 C20 H20 120.5 . . ?
C15 C20 C19 119.0(3) . . ?
C19 C20 H20 120.5 . . ?
N1 C30 H30A 109.5 . . ?
N1 C30 H30B 109.5 . . ?
N1 C30 H30C 109.5 . . ?
H30A C30 H30B 109.5 . . ?
H30A C30 H30C 109.5 . . ?
H30B C30 H30C 109.5 . . ?
C66 C67 H67 119.8 . . ?
C68 C67 C66 120.4(2) . . ?
C68 C67 H67 119.8 . . ?
C70 C69 H69 119.4 . . ?
C68 C69 C70 121.1(2) . . ?
C68 C69 H69 119.4 . . ?
C15 C16 H16 120.7 . . ?
C17 C16 C15 118.7(3) . . ?
C17 C16 H16 120.7 . . ?
C67 C68 H68 120.2 . . ?
C69 C68 C67 119.5(2) . . ?
C69 C68 H68 120.2 . . ?
C22 C27 H27 119.3 . . ?
C26 C27 C22 121.4(2) . . ?
C26 C27 H27 119.3 . . ?
C71 C72 H72A 109.5 . . ?
C71 C72 H72B 109.5 . . ?
C71 C72 H72C 109.5 . . ?
H72A C72 H72B 109.5 . . ?
H72A C72 H72C 109.5 . . ?
H72B C72 H72C 109.5 . . ?
C61 C60 H60 120.1 . . ?
C61 C60 C59 119.9(2) . . ?
C59 C60 H60 120.1 . . ?
C62 C61 H61 119.7 . . ?
C60 C61 C62 120.6(2) . . ?
C60 C61 H61 119.7 . . ?
N5 C45 H45A 109.5 . . ?
N5 C45 H45B 109.5 . . ?
N5 C45 H45C 109.5 . . ?
H45A C45 H45B 109.5 . . ?
H45A C45 H45C 109.5 . . ?
H45B C45 H45C 109.5 . . ?
C25 C26 C27 121.1(2) . . ?
C25 C26 H26 119.4 . . ?
C27 C26 H26 119.4 . . ?
C58 C59 H59 119.7 . . ?
C60 C59 C58 120.5(2) . . ?
C60 C59 H59 119.7 . . ?
C6 C1 H1 120.0 . . ?
C6 C1 C2 120.0 . . ?
C2 C1 H1 120.0 . . ?
C1 C6 N3 120.24(11) . . ?
C1 C6 C5 120.0 . . ?
C5 C6 N3 119.74(11) . . ?
C6 C5 H5 120.0 . . ?
C4 C5 C6 120.0 . . ?
C4 C5 H5 120.0 . . ?
C5 C4 H4 120.0 . . ?
C5 C4 C3 120.0 . . ?
C3 C4 H4 120.0 . . ?
C4 C3 H3 120.0 . . ?
C4 C3 C2 120.0 . . ?
C2 C3 H3 120.0 . . ?
C1 C2 H2 120.0 . . ?
C3 C2 C1 120.0 . . ?
C3 C2 H2 120.0 . . ?
C20 C19 H19 119.9 . . ?
C18 C19 C20 120.2(3) . . ?
C18 C19 H19 119.9 . . ?
C16 C17 H17 119.4 . . ?
C18 C17 C16 121.2(3) . . ?
C18 C17 H17 119.4 . . ?
C19 C18 H18 120.1 . . ?
C17 C18 C19 119.8(3) . . ?
C17 C18 H18 120.1 . . ?

loop_
_geom_bond_atom_site_label_1
_geom_bond_atom_site_label_2
_geom_bond_distance
_geom_bond_site_symmetry_2
_geom_bond_publ_flag
Cl1 C33 1.739(2) . ?
Cl2 C38 1.743(2) . ?
O8 C64 1.217(2) . ?
O1 C29 1.217(2) . ?
O4 C7 1.215(2) . ?
O5 C44 1.222(2) . ?
O2 C13 1.204(2) . ?
O3 C12 1.207(2) . ?
O6 C56 1.199(2) . ?
N6 C56 1.401(2) . ?
N6 C57 1.436(2) . ?
N6 C55 1.388(2) . ?
O7 C55 1.206(2) . ?
N4 C13 1.402(2) . ?
N4 C12 1.390(2) . ?
N4 C15 1.436(2) . ?
N3 N2 1.409(2) . ?
N3 C7 1.358(2) . ?
N3 C6 1.4091(17) . ?
N2 C9 1.284(2) . ?
N7 N8 1.414(2) . ?
N7 C64 1.368(2) . ?
N7 C65 1.421(2) . ?
N1 C31 1.403(2) . ?
N1 C29 1.361(2) . ?
N1 C30 1.455(2) . ?
N5 C44 1.361(2) . ?
N5 C42 1.404(2) . ?
N5 C45 1.451(2) . ?
N8 C71 1.284(2) . ?
C47 C46 1.510(2) . ?
C47 C52 1.392(3) . ?
C47 C48 1.381(3) . ?
C64 C63 1.529(2) . ?
C46 H46 0.9800 . ?
C46 C53 1.548(2) . ?
C46 C43 1.559(2) . ?
C36 C31 1.396(2) . ?
C36 C28 1.515(2) . ?
C36 C35 1.384(2) . ?
C53 H53 0.9800 . ?
C53 C54 1.531(3) . ?
C53 C56 1.512(2) . ?
C63 C54 1.543(2) . ?
C63 C43 1.572(2) . ?
C63 C71 1.502(3) . ?
C13 C14 1.506(3) . ?
C41 C43 1.504(2) . ?
C41 C42 1.394(2) . ?
C41 C40 1.379(3) . ?
C7 C8 1.536(2) . ?
C14 H14 0.9800 . ?
C14 C21 1.547(2) . ?
C14 C11 1.520(2) . ?
C54 H54 0.9800 . ?
C54 C55 1.506(2) . ?
C9 C8 1.515(3) . ?
C9 C10 1.493(3) . ?
C31 C32 1.381(3) . ?
C29 C28 1.537(2) . ?
C43 C44 1.558(2) . ?
C28 C21 1.570(2) . ?
C28 C8 1.572(2) . ?
C57 C62 1.383(3) . ?
C57 C58 1.378(3) . ?
C12 C11 1.515(3) . ?
C21 H21 0.9800 . ?
C21 C22 1.529(2) . ?
C52 H52 0.9300 . ?
C52 C51 1.380(3) . ?
C22 C23 1.382(3) . ?
C22 C27 1.379(3) . ?
C48 H48 0.9300 . ?
C48 C49 1.386(3) . ?
C8 C11 1.552(2) . ?
C11 H11 0.9800 . ?
C42 C37 1.374(3) . ?
C65 C66 1.383(3) . ?
C65 C70 1.387(3) . ?
C40 H40 0.9300 . ?
C40 C39 1.388(3) . ?
C34 H34 0.9300 . ?
C34 C35 1.389(3) . ?
C34 C33 1.371(3) . ?
C35 H35 0.9300 . ?
C32 H32 0.9300 . ?
C32 C33 1.388(3) . ?
C23 H23 0.9300 . ?
C23 C24 1.387(3) . ?
C15 C20 1.370(3) . ?
C15 C16 1.373(3) . ?
C71 C72 1.492(3) . ?
C50 H50 0.9300 . ?
C50 C51 1.371(3) . ?
C50 C49 1.368(3) . ?
C51 H51 0.9300 . ?
C49 H49 0.9300 . ?
C25 H25 0.9300 . ?
C25 C24 1.362(3) . ?
C25 C26 1.357(3) . ?
C37 H37 0.9300 . ?
C37 C38 1.375(3) . ?
C39 H39 0.9300 . ?
C39 C38 1.375(3) . ?
C24 H24 0.9300 . ?
C62 H62 0.9300 . ?
C62 C61 1.385(3) . ?
C58 H58 0.9300 . ?
C58 C59 1.384(3) . ?
C10 H10A 0.9600 . ?
C10 H10B 0.9600 . ?
C10 H10C 0.9600 . ?
C66 H66 0.9300 . ?
C66 C67 1.386(3) . ?
C70 H70 0.9300 . ?
C70 C69 1.391(3) . ?
C20 H20 0.9300 . ?
C20 C19 1.379(3) . ?
C30 H30A 0.9600 . ?
C30 H30B 0.9600 . ?
C30 H30C 0.9600 . ?
C67 H67 0.9300 . ?
C67 C68 1.374(4) . ?
C69 H69 0.9300 . ?
C69 C68 1.374(3) . ?
C16 H16 0.9300 . ?
C16 C17 1.372(4) . ?
C68 H68 0.9300 . ?
C27 H27 0.9300 . ?
C27 C26 1.378(3) . ?
C72 H72A 0.9600 . ?
C72 H72B 0.9600 . ?
C72 H72C 0.9600 . ?
C60 H60 0.9300 . ?
C60 C61 1.367(4) . ?
C60 C59 1.377(4) . ?
C61 H61 0.9300 . ?
C45 H45A 0.9600 . ?
C45 H45B 0.9600 . ?
C45 H45C 0.9600 . ?
C26 H26 0.9300 . ?
C59 H59 0.9300 . ?
C1 H1 0.9300 . ?
C1 C6 1.3900 . ?
C1 C2 1.3900 . ?
C6 C5 1.3900 . ?
C5 H5 0.9300 . ?
C5 C4 1.3900 . ?
C4 H4 0.9300 . ?
C4 C3 1.3900 . ?
C3 H3 0.9300 . ?
C3 C2 1.3900 . ?
C2 H2 0.9300 . ?
C19 H19 0.9300 . ?
C19 C18 1.373(5) . ?
C17 H17 0.9300 . ?
C17 C18 1.356(5) . ?
C18 H18 0.9300 . ?

loop_
_geom_torsion_atom_site_label_1
_geom_torsion_atom_site_label_2
_geom_torsion_atom_site_label_3
_geom_torsion_atom_site_label_4
_geom_torsion
_geom_torsion_site_symmetry_1
_geom_torsion_site_symmetry_2
_geom_torsion_site_symmetry_3
_geom_torsion_site_symmetry_4
_geom_torsion_publ_flag
O8 C64 C63 C54 -44.3(2) . . . . ?
O8 C64 C63 C43 67.2(2) . . . . ?
O8 C64 C63 C71 -172.82(18) . . . . ?
O1 C29 C28 C36 -179.15(17) . . . . ?
O1 C29 C28 C21 -54.4(2) . . . . ?
O1 C29 C28 C8 58.3(2) . . . . ?
O4 C7 C8 C9 -176.99(18) . . . . ?
O4 C7 C8 C28 57.5(2) . . . . ?
O4 C7 C8 C11 -56.3(2) . . . . ?
O2 C13 C14 C21 61.2(2) . . . . ?
O2 C13 C14 C11 179.84(18) . . . . ?
O3 C12 C11 C14 -176.08(18) . . . . ?
O3 C12 C11 C8 -59.5(2) . . . . ?
N6 C57 C62 C61 -178.3(2) . . . . ?
N6 C57 C58 C59 178.6(2) . . . . ?
N4 C13 C14 C21 -119.57(16) . . . . ?
N4 C13 C14 C11 -0.98(18) . . . . ?
N4 C12 C11 C14 3.09(18) . . . . ?
N4 C12 C11 C8 119.64(16) . . . . ?
N4 C15 C20 C19 179.9(2) . . . . ?
N4 C15 C16 C17 179.8(2) . . . . ?
N3 N2 C9 C8 -2.8(2) . . . . ?
N3 N2 C9 C10 -179.23(17) . . . . ?
N3 C7 C8 C9 1.50(17) . . . . ?
N3 C7 C8 C28 -123.99(15) . . . . ?
N3 C7 C8 C11 122.19(16) . . . . ?
N3 C6 C5 C4 178.21(16) . . . . ?
N2 N3 C7 O4 175.17(18) . . . . ?
N2 N3 C7 C8 -3.3(2) . . . . ?
N2 N3 C6 C1 -38.1(2) . . . . ?
N2 N3 C6 C5 143.65(15) . . . . ?
N2 C9 C8 C7 0.8(2) . . . . ?
N2 C9 C8 C28 120.43(17) . . . . ?
N2 C9 C8 C11 -116.50(18) . . . . ?
N7 N8 C71 C63 3.2(2) . . . . ?
N7 N8 C71 C72 -177.30(18) . . . . ?
N7 C64 C63 C54 136.66(15) . . . . ?
N7 C64 C63 C43 -111.77(16) . . . . ?
N7 C64 C63 C71 8.18(18) . . . . ?
N7 C65 C66 C67 -179.9(2) . . . . ?
N7 C65 C70 C69 -179.3(2) . . . . ?
N1 C31 C32 C33 178.40(18) . . . . ?
N1 C29 C28 C36 0.95(18) . . . . ?
N1 C29 C28 C21 125.69(15) . . . . ?
N1 C29 C28 C8 -121.63(16) . . . . ?
N5 C42 C37 C38 -177.7(2) . . . . ?
N8 N7 C64 O8 173.75(17) . . . . ?
N8 N7 C64 C63 -7.26(19) . . . . ?
N8 N7 C65 C66 -160.41(19) . . . . ?
N8 N7 C65 C70 20.2(3) . . . . ?
C47 C46 C53 C54 146.41(15) . . . . ?
C47 C46 C53 C56 -96.81(18) . . . . ?
C47 C46 C43 C63 -167.90(13) . . . . ?
C47 C46 C43 C41 63.95(19) . . . . ?
C47 C46 C43 C44 -51.34(19) . . . . ?
C47 C52 C51 C50 -0.5(4) . . . . ?
C47 C48 C49 C50 -0.4(3) . . . . ?
C64 N7 N8 C71 2.8(2) . . . . ?
C64 N7 C65 C66 25.0(3) . . . . ?
C64 N7 C65 C70 -154.4(2) . . . . ?
C64 C63 C54 C53 85.09(17) . . . . ?
C64 C63 C54 C55 -31.3(2) . . . . ?
C64 C63 C43 C46 -75.59(16) . . . . ?
C64 C63 C43 C41 53.58(19) . . . . ?
C64 C63 C43 C44 168.18(14) . . . . ?
C64 C63 C71 N8 -7.1(2) . . . . ?
C64 C63 C71 C72 173.4(2) . . . . ?
C46 C47 C52 C51 -176.68(19) . . . . ?
C46 C47 C48 C49 177.30(18) . . . . ?
C46 C53 C54 C63 6.47(17) . . . . ?
C46 C53 C54 C55 129.29(14) . . . . ?
C46 C53 C56 O6 55.6(3) . . . . ?
C46 C53 C56 N6 -126.07(15) . . . . ?
C46 C43 C44 O5 -55.2(2) . . . . ?
C46 C43 C44 N5 123.67(16) . . . . ?
C36 C31 C32 C33 -0.1(3) . . . . ?
C36 C28 C21 C14 -162.85(14) . . . . ?
C36 C28 C21 C22 70.84(19) . . . . ?
C36 C28 C8 C7 47.3(2) . . . . ?
C36 C28 C8 C9 -67.0(2) . . . . ?
C36 C28 C8 C11 164.83(14) . . . . ?
C53 C46 C43 C63 -39.03(15) . . . . ?
C53 C46 C43 C41 -167.18(14) . . . . ?
C53 C46 C43 C44 77.53(16) . . . . ?
C53 C54 C55 N6 -1.99(18) . . . . ?
C53 C54 C55 O7 177.81(19) . . . . ?
C63 C54 C55 N6 114.80(17) . . . . ?
C63 C54 C55 O7 -65.4(2) . . . . ?
C63 C43 C44 O5 56.8(2) . . . . ?
C63 C43 C44 N5 -124.37(16) . . . . ?
C13 N4 C12 O3 175.25(18) . . . . ?
C13 N4 C12 C11 -3.9(2) . . . . ?
C13 N4 C15 C20 -49.8(3) . . . . ?
C13 N4 C15 C16 131.6(2) . . . . ?
C13 C14 C21 C28 139.04(14) . . . . ?
C13 C14 C21 C22 -94.22(17) . . . . ?
C13 C14 C11 C12 -1.25(17) . . . . ?
C13 C14 C11 C8 -121.83(15) . . . . ?
C41 C43 C44 O5 179.99(19) . . . . ?
C41 C43 C44 N5 -1.19(19) . . . . ?
C41 C42 C37 C38 -0.1(3) . . . . ?
C41 C40 C39 C38 0.3(3) . . . . ?
C7 N3 N2 C9 4.0(2) . . . . ?
C7 N3 C6 C1 130.48(18) . . . . ?
C7 N3 C6 C5 -47.7(2) . . . . ?
C7 C8 C11 C14 94.60(16) . . . . ?
C7 C8 C11 C12 -21.0(2) . . . . ?
C14 C21 C22 C23 8.1(2) . . . . ?
C14 C21 C22 C27 -174.65(19) . . . . ?
C54 C53 C56 O6 174.26(18) . . . . ?
C54 C53 C56 N6 -7.41(18) . . . . ?
C54 C63 C43 C46 43.15(15) . . . . ?
C54 C63 C43 C41 172.31(14) . . . . ?
C54 C63 C43 C44 -73.09(16) . . . . ?
C54 C63 C71 N8 -130.76(17) . . . . ?
C54 C63 C71 C72 49.8(3) . . . . ?
C9 C8 C11 C14 -153.68(14) . . . . ?
C9 C8 C11 C12 90.68(18) . . . . ?
C31 N1 C29 O1 179.79(17) . . . . ?
C31 N1 C29 C28 -0.3(2) . . . . ?
C31 C36 C28 C29 -1.26(18) . . . . ?
C31 C36 C28 C21 -120.70(16) . . . . ?
C31 C36 C28 C8 118.27(16) . . . . ?
C31 C36 C35 C34 -2.0(3) . . . . ?
C31 C32 C33 Cl1 178.20(15) . . . . ?
C31 C32 C33 C34 -1.0(3) . . . . ?
C29 N1 C31 C36 -0.5(2) . . . . ?
C29 N1 C31 C32 -179.18(19) . . . . ?
C29 C28 C21 C14 81.74(16) . . . . ?
C29 C28 C21 C22 -44.56(19) . . . . ?
C29 C28 C8 C7 162.03(14) . . . . ?
C29 C28 C8 C9 47.7(2) . . . . ?
C29 C28 C8 C11 -80.46(16) . . . . ?
C56 N6 C57 C62 -134.39(19) . . . . ?
C56 N6 C57 C58 47.5(3) . . . . ?
C56 N6 C55 O7 177.32(19) . . . . ?
C56 N6 C55 C54 -2.9(2) . . . . ?
C56 C53 C54 C63 -117.24(14) . . . . ?
C56 C53 C54 C55 5.59(17) . . . . ?
C43 C46 C53 C54 20.41(16) . . . . ?
C43 C46 C53 C56 137.18(15) . . . . ?
C43 C63 C54 C53 -30.41(16) . . . . ?
C43 C63 C54 C55 -146.81(15) . . . . ?
C43 C63 C71 N8 108.31(18) . . . . ?
C43 C63 C71 C72 -71.2(2) . . . . ?
C43 C41 C42 N5 2.5(2) . . . . ?
C43 C41 C42 C37 -175.51(18) . . . . ?
C43 C41 C40 C39 175.1(2) . . . . ?
C28 C36 C31 N1 1.2(2) . . . . ?
C28 C36 C31 C32 179.88(17) . . . . ?
C28 C36 C35 C34 -179.83(18) . . . . ?
C28 C21 C22 C23 128.52(18) . . . . ?
C28 C21 C22 C27 -54.2(2) . . . . ?
C28 C8 C11 C14 -23.09(17) . . . . ?
C28 C8 C11 C12 -138.74(15) . . . . ?
C57 N6 C56 O6 8.1(3) . . . . ?
C57 N6 C56 C53 -170.31(15) . . . . ?
C57 N6 C55 O7 -5.7(3) . . . . ?
C57 N6 C55 C54 174.08(15) . . . . ?
C57 C62 C61 C60 -0.4(4) . . . . ?
C57 C58 C59 C60 -0.2(4) . . . . ?
C55 N6 C56 O6 -174.99(18) . . . . ?
C55 N6 C56 C53 6.64(19) . . . . ?
C55 N6 C57 C62 49.0(3) . . . . ?
C55 N6 C57 C58 -129.1(2) . . . . ?
C12 N4 C13 O2 -177.65(18) . . . . ?
C12 N4 C13 C14 3.1(2) . . . . ?
C12 N4 C15 C20 124.0(2) . . . . ?
C12 N4 C15 C16 -54.6(3) . . . . ?
C21 C14 C11 C12 121.19(15) . . . . ?
C21 C14 C11 C8 0.60(18) . . . . ?
C21 C28 C8 C7 -81.20(16) . . . . ?
C21 C28 C8 C9 164.44(14) . . . . ?
C21 C28 C8 C11 36.31(16) . . . . ?
C21 C22 C23 C24 177.88(19) . . . . ?
C21 C22 C27 C26 -177.8(2) . . . . ?
C52 C47 C46 C53 -37.6(2) . . . . ?
C52 C47 C46 C43 82.7(2) . . . . ?
C52 C47 C48 C49 0.0(3) . . . . ?
C22 C23 C24 C25 -0.5(3) . . . . ?
C22 C27 C26 C25 0.2(4) . . . . ?
C48 C47 C46 C53 145.31(17) . . . . ?
C48 C47 C46 C43 -94.39(19) . . . . ?
C48 C47 C52 C51 0.5(3) . . . . ?
C44 N5 C42 C41 -3.4(2) . . . . ?
C44 N5 C42 C37 174.5(2) . . . . ?
C8 C28 C21 C14 -35.76(15) . . . . ?
C8 C28 C21 C22 -162.07(14) . . . . ?
C11 C14 C21 C28 22.12(17) . . . . ?
C11 C14 C21 C22 148.86(14) . . . . ?
C42 N5 C44 O5 -178.36(19) . . . . ?
C42 N5 C44 C43 2.8(2) . . . . ?
C42 C41 C43 C46 -120.15(16) . . . . ?
C42 C41 C43 C63 118.25(16) . . . . ?
C42 C41 C43 C44 -0.81(19) . . . . ?
C42 C41 C40 C39 -3.1(3) . . . . ?
C42 C37 C38 Cl2 176.25(16) . . . . ?
C42 C37 C38 C39 -2.9(3) . . . . ?
C65 N7 N8 C71 -172.54(17) . . . . ?
C65 N7 C64 O8 -11.4(3) . . . . ?
C65 N7 C64 C63 167.63(17) . . . . ?
C65 C66 C67 C68 -0.8(4) . . . . ?
C65 C70 C69 C68 -0.6(4) . . . . ?
C40 C41 C43 C46 61.5(3) . . . . ?
C40 C41 C43 C63 -60.1(3) . . . . ?
C40 C41 C43 C44 -179.2(2) . . . . ?
C40 C41 C42 N5 -178.90(17) . . . . ?
C40 C41 C42 C37 3.1(3) . . . . ?
C40 C39 C38 Cl2 -176.33(17) . . . . ?
C40 C39 C38 C37 2.8(4) . . . . ?
C35 C36 C31 N1 -177.15(16) . . . . ?
C35 C36 C31 C32 1.6(3) . . . . ?
C35 C36 C28 C29 176.73(19) . . . . ?
C35 C36 C28 C21 57.3(3) . . . . ?
C35 C36 C28 C8 -63.7(3) . . . . ?
C35 C34 C33 Cl1 -178.65(16) . . . . ?
C35 C34 C33 C32 0.5(3) . . . . ?
C23 C22 C27 C26 -0.4(4) . . . . ?
C15 N4 C13 O2 -3.2(3) . . . . ?
C15 N4 C13 C14 177.59(16) . . . . ?
C15 N4 C12 O3 0.8(3) . . . . ?
C15 N4 C12 C11 -178.40(16) . . . . ?
C15 C20 C19 C18 0.9(4) . . . . ?
C15 C16 C17 C18 -0.2(4) . . . . ?
C33 C34 C35 C36 1.0(3) . . . . ?
C71 C63 C54 C53 -157.40(15) . . . . ?
C71 C63 C54 C55 86.2(2) . . . . ?
C71 C63 C43 C46 173.62(14) . . . . ?
C71 C63 C43 C41 -57.22(19) . . . . ?
C71 C63 C43 C44 57.39(19) . . . . ?
C51 C50 C49 C48 0.4(3) . . . . ?
C49 C50 C51 C52 0.0(4) . . . . ?
C24 C25 C26 C27 -0.1(4) . . . . ?
C62 C57 C58 C59 0.5(3) . . . . ?
C58 C57 C62 C61 -0.2(3) . . . . ?
C10 C9 C8 C7 176.97(19) . . . . ?
C10 C9 C8 C28 -63.4(3) . . . . ?
C10 C9 C8 C11 59.6(2) . . . . ?
C66 C65 C70 C69 1.3(3) . . . . ?
C66 C67 C68 C69 1.4(4) . . . . ?
C70 C65 C66 C67 -0.5(3) . . . . ?
C70 C69 C68 C67 -0.7(4) . . . . ?
C20 C15 C16 C17 1.2(3) . . . . ?
C20 C19 C18 C17 0.1(4) . . . . ?
C30 N1 C31 C36 174.92(19) . . . . ?
C30 N1 C31 C32 -3.7(3) . . . . ?
C30 N1 C29 O1 4.4(3) . . . . ?
C30 N1 C29 C28 -175.69(19) . . . . ?
C16 C15 C20 C19 -1.5(3) . . . . ?
C16 C17 C18 C19 -0.5(5) . . . . ?
C27 C22 C23 C24 0.5(3) . . . . ?
C61 C60 C59 C58 -0.3(4) . . . . ?
C45 N5 C44 O5 3.9(3) . . . . ?
C45 N5 C44 C43 -174.9(2) . . . . ?
C45 N5 C42 C41 174.3(2) . . . . ?
C45 N5 C42 C37 -7.8(3) . . . . ?
C26 C25 C24 C23 0.2(4) . . . . ?
C59 C60 C61 C62 0.7(4) . . . . ?
C1 C6 C5 C4 0.0 . . . . ?
C6 N3 N2 C9 174.06(16) . . . . ?
C6 N3 C7 O4 6.0(3) . . . . ?
C6 N3 C7 C8 -172.53(16) . . . . ?
C6 C1 C2 C3 0.0 . . . . ?
C6 C5 C4 C3 0.0 . . . . ?
C5 C4 C3 C2 0.0 . . . . ?
C4 C3 C2 C1 0.0 . . . . ?
C2 C1 C6 N3 -178.20(16) . . . . ?
C2 C1 C6 C5 0.0 . . . . ?

loop_
_smtbx_masks_void_nr
_smtbx_masks_void_average_x
_smtbx_masks_void_average_y
_smtbx_masks_void_average_z
_smtbx_masks_void_volume
_smtbx_masks_void_count_electrons
_smtbx_masks_void_content
1 -0.134 0.047 0.304 132.0 44.3 '1.048 DCM'
2 0.134 -0.047 0.696 132.0 44.1 '1.048 DCM'
